data_4079316
loop_
_publ_author_name
'Kulangara, Shaneesh Vadake'
'Mason, Chris'
'Juba, Michael'
'Yang, Yun'
'Thapa, Indira'
'Gambarotta, Sandro'
'Korobkov, Ilia'
'Duchateau, Rob'

_publ_section_title
;
 Synthesis and Catalytic Oligomerization Activity of Chromium Catalysts of
 Ligand Systems with Switchable Connectivity
;
_journal_issue 17
_journal_name_full Organometallics
_journal_page_first 6438
_journal_paper_doi 10.1021/om300673u
_journal_volume 31
_journal_year 2012
_chemical_formula_sum 'C52 H66 Cl2 Cr N O4.5 P2'
_chemical_formula_weight 961.90
_chemical_name_systematic
; 
 ? 
;
_space_group_IT_number 2
_symmetry_cell_setting triclinic
_symmetry_space_group_name_Hall '-P 1'
_symmetry_space_group_name_H-M 'P -1'
_atom_sites_solution_hydrogens geom
_atom_sites_solution_primary direct
_atom_sites_solution_secondary difmap
_audit_creation_method SHELXL-97
_cell_angle_alpha 98.269(3)
_cell_angle_beta 106.698(3)
_cell_angle_gamma 96.575(3)
_cell_formula_units_Z 2
_cell_length_a 10.0967(7)
_cell_length_b 17.0346(11)
_cell_length_c 17.5685(12)
_cell_measurement_reflns_used 9966
_cell_measurement_temperature 200(2)
_cell_measurement_theta_max 28.22
_cell_measurement_theta_min 2.28
_cell_volume 2825.2(3)
_computing_cell_refinement 'APEX II, Bruker (2009)'
_computing_data_collection 'APEX II, Bruker (2009)'
_computing_data_reduction 'XPREP, Bruker (2009)'
_computing_molecular_graphics 'SHELXTL, Bruker (2004)'
_computing_publication_material 'SHELXTL, Bruker (2004)'
_computing_structure_refinement 'SHELXL-97 (Sheldrick, 2008)'
_computing_structure_solution 'SHELXS-97 (Sheldrick, 2008)'
_diffrn_ambient_temperature 200(2)
_diffrn_measured_fraction_theta_full 0.968
_diffrn_measured_fraction_theta_max 0.968
_diffrn_measurement_device_type 'Bruker APEX-II CCD'
_diffrn_measurement_method '\f and \w scans'
_diffrn_radiation_monochromator graphite
_diffrn_radiation_source 'fine-focus sealed tube'
_diffrn_radiation_type MoK\a
_diffrn_radiation_wavelength 0.71073
_diffrn_reflns_av_R_equivalents 0.0477
_diffrn_reflns_av_sigmaI/netI 0.0466
_diffrn_reflns_limit_h_max 13
_diffrn_reflns_limit_h_min -13
_diffrn_reflns_limit_k_max 22
_diffrn_reflns_limit_k_min -22
_diffrn_reflns_limit_l_max 23
_diffrn_reflns_limit_l_min -23
_diffrn_reflns_number 52793
_diffrn_reflns_theta_full 28.35
_diffrn_reflns_theta_max 28.35
_diffrn_reflns_theta_min 1.57
_exptl_absorpt_coefficient_mu 0.394
_exptl_absorpt_correction_T_max 0.9506
_exptl_absorpt_correction_T_min 0.9325
_exptl_absorpt_correction_type multi-scan
_exptl_absorpt_process_details 'SADABS, Bruker (2003)'
_exptl_crystal_colour purple
_exptl_crystal_density_diffrn 1.131
_exptl_crystal_density_meas ?
_exptl_crystal_density_method 'not measured'
_exptl_crystal_description block
_exptl_crystal_F_000 1018
_exptl_crystal_size_max 0.18
_exptl_crystal_size_mid 0.16
_exptl_crystal_size_min 0.13
_refine_diff_density_max 1.057
_refine_diff_density_min -0.593
_refine_diff_density_rms 0.111
_refine_ls_extinction_method none
_refine_ls_goodness_of_fit_ref 1.030
_refine_ls_hydrogen_treatment constr
_refine_ls_matrix_type full
_refine_ls_number_parameters 556
_refine_ls_number_reflns 13673
_refine_ls_number_restraints 30
_refine_ls_restrained_S_all 1.031
_refine_ls_R_factor_all 0.1149
_refine_ls_R_factor_gt 0.0774
_refine_ls_shift/su_max 0.001
_refine_ls_shift/su_mean 0.000
_refine_ls_structure_factor_coef Fsqd
_refine_ls_weighting_details 'calc w=1/[\s^2^(Fo^2^)+(0.1409P)^2^+2.2405P] where P=(Fo^2^+2Fc^2^)/3'
_refine_ls_weighting_scheme calc
_refine_ls_wR_factor_gt 0.2017
_refine_ls_wR_factor_ref 0.2416
_reflns_number_gt 9030
_reflns_number_total 13673
_reflns_threshold_expression >2sigma(I)
_cod_data_source_file om300673u_si_002.cif
_cod_data_source_block sg127
_cod_depositor_comments
;
The following automatic conversions were performed:

'_symmetry_cell_setting' value 'Triclinic' changed to 'triclinic'
according to /home/saulius/struct/CIF-dictionaries/cif_core.dic
dictionary named 'cif_core.dic' version 2.4.2 from 2011-04-26.

Automatic conversion script
Id: cif_fix_values 1891 2012-01-12 08:04:46Z andrius 

The following automatic conversions were performed:

'_exptl_crystal_density_meas' value 'n/a' was changed to '?' - the
value is perceived as not measured.

Automatic conversion script
Id: cif_fix_values 3008 2015-01-20 13:52:24Z robertas 
;
_cod_original_sg_symbol_H-M P-1
_cod_original_formula_sum 'C52 H66 Cl2 Cr N O4.50 P2'
_cod_database_code 4079316

loop_
_symmetry_equiv_pos_as_xyz
'x, y, z'
'-x, -y, -z'

loop_
_atom_site_label
_atom_site_type_symbol
_atom_site_fract_x
_atom_site_fract_y
_atom_site_fract_z
_atom_site_U_iso_or_equiv
_atom_site_adp_type
_atom_site_occupancy
_atom_site_symmetry_multiplicity
_atom_site_calc_flag
_atom_site_refinement_flags
Cr1 Cr 0.08398(5) 0.59375(3) 0.21555(3) 0.03328(15) Uani 1 1 d .
Cl1 Cl -0.05321(8) 0.67366(6) 0.26468(5) 0.0458(2) Uani 1 1 d .
Cl2 Cl -0.09674(9) 0.53985(6) 0.09926(6) 0.0518(2) Uani 1 1 d .
P1 P 0.18341(8) 0.70387(5) 0.16410(5) 0.03012(18) Uani 1 1 d .
P2 P 0.37211(9) 0.87027(5) 0.28526(6) 0.0382(2) Uani 1 1 d .
N1 N 0.3878(3) 0.75610(15) 0.39332(15) 0.0317(5) Uani 1 1 d .
O1 O 0.2468(2) 0.64491(12) 0.30604(13) 0.0328(4) Uani 1 1 d .
O2 O 0.2099(2) 0.51680(14) 0.18086(15) 0.0420(5) Uani 1 1 d .
O3 O 0.0400(3) 0.50717(17) 0.28074(17) 0.0529(7) Uani 1 1 d .
C1 C 0.2462(3) 0.77417(18) 0.26200(18) 0.0314(6) Uani 1 1 d .
H1A H 0.1594 0.7905 0.2716 0.038 Uiso 1 1 calc R
C2 C 0.0727(3) 0.7485(2) 0.08726(19) 0.0375(7) Uani 1 1 d .
C3 C 0.1155(4) 0.7718(3) 0.0250(2) 0.0513(9) Uani 1 1 d .
H3A H 0.2069 0.7667 0.0225 0.062 Uiso 1 1 calc R
C4 C 0.0228(5) 0.8033(3) -0.0350(3) 0.0663(12) Uani 1 1 d .
H4A H 0.0518 0.8194 -0.0781 0.080 Uiso 1 1 calc R
C5 C -0.1080(5) 0.8107(3) -0.0314(3) 0.0642(12) Uani 1 1 d .
H5A H -0.1698 0.8323 -0.0718 0.077 Uiso 1 1 calc R
C6 C -0.1513(5) 0.7872(3) 0.0300(3) 0.0697(13) Uani 1 1 d .
H6A H -0.2427 0.7931 0.0322 0.084 Uiso 1 1 calc R
C7 C -0.0632(4) 0.7547(3) 0.0891(3) 0.0528(9) Uani 1 1 d .
H7A H -0.0950 0.7368 0.1305 0.063 Uiso 1 1 calc R
C8 C 0.3308(3) 0.68056(19) 0.13078(19) 0.0332(6) Uani 1 1 d .
C9 C 0.4690(3) 0.7092(2) 0.1775(2) 0.0413(7) Uani 1 1 d .
H9A H 0.4888 0.7472 0.2262 0.050 Uiso 1 1 calc R
C10 C 0.5785(4) 0.6825(3) 0.1536(3) 0.0521(9) Uani 1 1 d .
H10A H 0.6728 0.7024 0.1858 0.062 Uiso 1 1 calc R
C11 C 0.5503(4) 0.6272(3) 0.0829(3) 0.0551(10) Uani 1 1 d .
H11A H 0.6248 0.6085 0.0666 0.066 Uiso 1 1 calc R
C12 C 0.4131(4) 0.5992(2) 0.0363(3) 0.0527(9) Uani 1 1 d .
H12A H 0.3941 0.5618 -0.0126 0.063 Uiso 1 1 calc R
C13 C 0.3024(4) 0.6246(2) 0.0593(2) 0.0413(7) Uani 1 1 d .
H13A H 0.2084 0.6043 0.0269 0.050 Uiso 1 1 calc R
C14 C 0.3036(4) 0.9164(2) 0.1967(2) 0.0466(8) Uani 1 1 d .
C15 C 0.3851(5) 0.9213(3) 0.1449(3) 0.0598(10) Uani 1 1 d .
H15A H 0.4688 0.8987 0.1550 0.072 Uiso 1 1 calc R
C16 C 0.3449(6) 0.9588(3) 0.0790(3) 0.0762(14) Uani 1 1 d .
H16A H 0.4013 0.9615 0.0442 0.091 Uiso 1 1 calc R
C17 C 0.2263(7) 0.9918(3) 0.0635(3) 0.0770(15) Uani 1 1 d .
H17A H 0.2003 1.0178 0.0183 0.092 Uiso 1 1 calc R
C18 C 0.1417(6) 0.9873(3) 0.1142(3) 0.0761(15) Uani 1 1 d .
H18A H 0.0586 1.0105 0.1038 0.091 Uiso 1 1 calc R
C19 C 0.1803(5) 0.9493(3) 0.1789(3) 0.0572(10) Uani 1 1 d .
H19A H 0.1217 0.9452 0.2123 0.069 Uiso 1 1 calc R
C20 C 0.3143(4) 0.9328(2) 0.3599(2) 0.0456(8) Uani 1 1 d .
C21 C 0.3974(6) 1.0065(3) 0.3964(3) 0.0687(13) Uani 1 1 d .
H21A H 0.4772 1.0221 0.3803 0.082 Uiso 1 1 calc R
C22 C 0.3689(7) 1.0585(3) 0.4555(3) 0.0851(17) Uani 1 1 d .
H22A H 0.4275 1.1091 0.4789 0.102 Uiso 1 1 calc R
C23 C 0.2544(8) 1.0362(3) 0.4800(3) 0.0888(19) Uani 1 1 d .
H23A H 0.2342 1.0717 0.5206 0.107 Uiso 1 1 calc R
C24 C 0.1696(7) 0.9635(3) 0.4464(3) 0.0766(14) Uani 1 1 d .
H24A H 0.0908 0.9486 0.4635 0.092 Uiso 1 1 calc R
C25 C 0.1999(5) 0.9110(3) 0.3863(3) 0.0617(11) Uani 1 1 d .
H25A H 0.1418 0.8602 0.3636 0.074 Uiso 1 1 calc R
C26 C 0.2982(3) 0.72191(18) 0.32548(18) 0.0308(6) Uani 1 1 d .
C27 C 0.4300(3) 0.70731(19) 0.45253(19) 0.0348(6) Uani 1 1 d .
C28 C 0.3712(4) 0.7104(2) 0.5154(2) 0.0442(8) Uani 1 1 d .
C29 C 0.4115(5) 0.6609(3) 0.5724(2) 0.0586(10) Uani 1 1 d .
H29A H 0.3722 0.6624 0.6155 0.070 Uiso 1 1 calc R
C30 C 0.5061(5) 0.6106(3) 0.5673(3) 0.0597(11) Uani 1 1 d .
H30A H 0.5286 0.5757 0.6051 0.072 Uiso 1 1 calc R
C31 C 0.5685(4) 0.6108(3) 0.5072(2) 0.0524(9) Uani 1 1 d .
H31A H 0.6363 0.5770 0.5047 0.063 Uiso 1 1 calc R
C32 C 0.5336(3) 0.6602(2) 0.4494(2) 0.0405(7) Uani 1 1 d .
C33 C 0.2679(5) 0.7675(3) 0.5223(3) 0.0610(11) Uani 1 1 d .
H33A H 0.2773 0.8084 0.4878 0.073 Uiso 1 1 calc R
C34 C 0.1210(6) 0.7252(5) 0.4924(4) 0.0949(19) Uani 1 1 d .
H34A H 0.1012 0.6958 0.4371 0.142 Uiso 1 1 calc R
H34B H 0.0574 0.7645 0.4928 0.142 Uiso 1 1 calc R
H34C H 0.1072 0.6873 0.5275 0.142 Uiso 1 1 calc R
C35 C 0.3005(7) 0.8124(5) 0.6092(4) 0.101(2) Uani 1 1 d .
H35A H 0.2325 0.8488 0.6114 0.152 Uiso 1 1 calc R
H35B H 0.3953 0.8437 0.6273 0.152 Uiso 1 1 calc R
H35C H 0.2945 0.7736 0.6447 0.152 Uiso 1 1 calc R
C36 C 0.6090(4) 0.6643(2) 0.3855(2) 0.0428(8) Uani 1 1 d .
H36A H 0.5353 0.6610 0.3325 0.051 Uiso 1 1 calc R
C37 C 0.7034(4) 0.7451(3) 0.4033(3) 0.0565(10) Uani 1 1 d .
H37A H 0.6491 0.7884 0.4095 0.085 Uiso 1 1 calc R
H37B H 0.7416 0.7498 0.3585 0.085 Uiso 1 1 calc R
H37C H 0.7805 0.7493 0.4533 0.085 Uiso 1 1 calc R
C38 C 0.6897(5) 0.5963(3) 0.3752(3) 0.0607(11) Uani 1 1 d .
H38A H 0.6270 0.5448 0.3637 0.091 Uiso 1 1 calc R
H38B H 0.7669 0.5996 0.4250 0.091 Uiso 1 1 calc R
H38C H 0.7275 0.6004 0.3301 0.091 Uiso 1 1 calc R
C39 C 0.1614(5) 0.4445(3) 0.1180(3) 0.0627(11) Uani 1 1 d .
H39A H 0.1123 0.4579 0.0652 0.075 Uiso 1 1 calc R
H39B H 0.0968 0.4049 0.1319 0.075 Uiso 1 1 calc R
C40 C 0.2912(6) 0.4122(3) 0.1150(3) 0.0792(15) Uani 1 1 d .
H40A H 0.3292 0.4336 0.0747 0.095 Uiso 1 1 calc R
H40B H 0.2726 0.3527 0.1012 0.095 Uiso 1 1 calc R
C41 C 0.3904(7) 0.4407(4) 0.1988(4) 0.097(2) Uani 1 1 d .
H41A H 0.3850 0.3993 0.2325 0.117 Uiso 1 1 calc R
H41B H 0.4879 0.4523 0.1975 0.117 Uiso 1 1 calc R
C42 C 0.3485(6) 0.5115(3) 0.2305(3) 0.0846(18) Uani 1 1 d .
H42A H 0.4153 0.5591 0.2313 0.102 Uiso 1 1 calc R
H42B H 0.3484 0.5103 0.2866 0.102 Uiso 1 1 calc R
C43 C -0.0967(6) 0.4593(3) 0.2633(3) 0.0802(16) Uani 1 1 d .
H43A H -0.1132 0.4148 0.2170 0.096 Uiso 1 1 calc R
H43B H -0.1709 0.4929 0.2494 0.096 Uiso 1 1 calc R
C44 C -0.0981(6) 0.4270(4) 0.3376(4) 0.0890(18) Uani 1 1 d .
H44A H -0.1756 0.4435 0.3569 0.107 Uiso 1 1 calc R
H44B H -0.1104 0.3675 0.3266 0.107 Uiso 1 1 calc R
C45 C 0.0373(9) 0.4608(6) 0.3978(4) 0.126(3) Uani 1 1 d .
H45A H 0.0232 0.4942 0.4450 0.151 Uiso 1 1 calc R
H45B H 0.0868 0.4170 0.4168 0.151 Uiso 1 1 calc R
C46 C 0.1172(8) 0.5078(6) 0.3629(4) 0.143(4) Uani 1 1 d .
H46A H 0.2052 0.4866 0.3651 0.171 Uiso 1 1 calc R
H46B H 0.1420 0.5637 0.3935 0.171 Uiso 1 1 calc R
O4 O 0.7566(12) 0.8944(7) 0.1845(7) 0.127(3) Uiso 0.50 1 d PD
C47 C 0.7914(15) 0.8976(7) 0.2603(8) 0.094(3) Uiso 0.50 1 d PD
H47A H 0.8808 0.8770 0.2788 0.112 Uiso 0.50 1 calc PR
H47B H 0.7185 0.8635 0.2740 0.112 Uiso 0.50 1 calc PR
C48 C 0.8075(16) 0.9815(8) 0.3013(8) 0.102(4) Uiso 0.50 1 d PD
H48A H 0.7541 0.9847 0.3406 0.122 Uiso 0.50 1 calc PR
H48B H 0.9075 1.0028 0.3307 0.122 Uiso 0.50 1 calc PR
C49 C 0.7568(16) 1.0254(8) 0.2426(8) 0.103(4) Uiso 0.50 1 d PD
H49A H 0.8174 1.0781 0.2521 0.123 Uiso 0.50 1 calc PR
H49B H 0.6596 1.0336 0.2381 0.123 Uiso 0.50 1 calc PR
C50 C 0.7650(17) 0.9624(8) 0.1608(9) 0.111(4) Uiso 0.50 1 d PD
H50A H 0.6857 0.9627 0.1122 0.134 Uiso 0.50 1 calc PR
H50B H 0.8545 0.9761 0.1494 0.134 Uiso 0.50 1 calc PR
O5 O 0.5119(14) 0.8341(8) 0.9242(9) 0.151(4) Uiso 0.50 1 d PD
C51 C 0.4840(18) 0.8181(9) 0.8464(10) 0.125(5) Uiso 0.50 1 d PD
H51A H 0.5722 0.8162 0.8327 0.150 Uiso 0.50 1 calc PR
H51B H 0.4388 0.8611 0.8224 0.150 Uiso 0.50 1 calc PR
C52 C 0.387(2) 0.7373(12) 0.8112(12) 0.170(8) Uiso 0.50 1 d PD
H52A H 0.3151 0.7404 0.7601 0.205 Uiso 0.50 1 calc PR
H52B H 0.4406 0.6945 0.8001 0.205 Uiso 0.50 1 calc PR
C53 C 0.324(2) 0.7218(11) 0.8687(11) 0.143(6) Uiso 0.50 1 d PD
H53A H 0.3170 0.6645 0.8739 0.172 Uiso 0.50 1 calc PR
H53B H 0.2301 0.7376 0.8572 0.172 Uiso 0.50 1 calc PR
C54 C 0.4394(17) 0.7812(9) 0.9501(9) 0.119(5) Uiso 0.50 1 d PD
H54A H 0.3900 0.8085 0.9846 0.143 Uiso 0.50 1 calc PR
H54B H 0.5022 0.7492 0.9822 0.143 Uiso 0.50 1 calc PR
O6 O 0.1127(14) 0.2761(8) 0.2653(8) 0.142(4) Uiso 0.50 1 d PD
C55 C 0.2201(16) 0.2493(9) 0.2525(10) 0.111(4) Uiso 0.50 1 d PD
H55A H 0.3029 0.2925 0.2732 0.133 Uiso 0.50 1 calc PR
H55B H 0.2022 0.2325 0.1936 0.133 Uiso 0.50 1 calc PR
C56 C 0.2492(18) 0.1801(10) 0.2932(11) 0.127(5) Uiso 0.50 1 d PD
H56A H 0.2162 0.1287 0.2538 0.153 Uiso 0.50 1 calc PR
H56B H 0.3508 0.1843 0.3209 0.153 Uiso 0.50 1 calc PR
C57 C 0.175(3) 0.1849(16) 0.3482(14) 0.200(11) Uiso 0.50 1 d PD
H57A H 0.2318 0.2182 0.4011 0.240 Uiso 0.50 1 calc PR
H57B H 0.1392 0.1311 0.3561 0.240 Uiso 0.50 1 calc PR
C58 C 0.045(2) 0.2304(14) 0.2982(15) 0.178(9) Uiso 0.50 1 d PD
H58A H -0.0314 0.1912 0.2572 0.214 Uiso 0.50 1 calc PR
H58B H 0.0049 0.2618 0.3357 0.214 Uiso 0.50 1 calc PR

loop_
_atom_site_aniso_label
_atom_site_aniso_U_11
_atom_site_aniso_U_22
_atom_site_aniso_U_33
_atom_site_aniso_U_23
_atom_site_aniso_U_13
_atom_site_aniso_U_12
Cr1 0.0309(3) 0.0413(3) 0.0240(3) 0.0039(2) 0.00571(19) 0.0014(2)
Cl1 0.0346(4) 0.0645(5) 0.0398(5) 0.0056(4) 0.0161(3) 0.0078(3)
Cl2 0.0424(4) 0.0623(6) 0.0362(5) -0.0025(4) -0.0011(3) -0.0012(4)
P1 0.0283(3) 0.0398(4) 0.0216(4) 0.0054(3) 0.0062(3) 0.0071(3)
P2 0.0382(4) 0.0374(4) 0.0369(5) 0.0074(4) 0.0085(3) 0.0049(3)
N1 0.0318(12) 0.0389(13) 0.0219(12) 0.0027(10) 0.0062(10) 0.0049(10)
O1 0.0321(10) 0.0336(11) 0.0299(11) 0.0064(9) 0.0054(8) 0.0041(8)
O2 0.0456(12) 0.0412(12) 0.0341(13) 0.0018(10) 0.0074(10) 0.0066(10)
O3 0.0534(15) 0.0579(16) 0.0482(16) 0.0189(13) 0.0177(12) -0.0037(12)
C1 0.0310(13) 0.0373(15) 0.0263(15) 0.0044(12) 0.0092(11) 0.0081(11)
C2 0.0389(16) 0.0429(17) 0.0260(15) 0.0066(13) 0.0019(12) 0.0093(13)
C3 0.055(2) 0.065(2) 0.039(2) 0.0222(18) 0.0129(17) 0.0159(18)
C4 0.078(3) 0.080(3) 0.044(2) 0.032(2) 0.011(2) 0.022(2)
C5 0.068(3) 0.065(3) 0.050(3) 0.021(2) -0.007(2) 0.023(2)
C6 0.048(2) 0.090(3) 0.067(3) 0.027(3) 0.000(2) 0.024(2)
C7 0.0432(18) 0.072(3) 0.049(2) 0.024(2) 0.0121(16) 0.0207(18)
C8 0.0339(14) 0.0409(16) 0.0267(15) 0.0070(12) 0.0117(12) 0.0076(12)
C9 0.0338(15) 0.0519(19) 0.0352(18) 0.0016(15) 0.0091(13) 0.0066(13)
C10 0.0323(16) 0.070(2) 0.054(2) 0.009(2) 0.0134(16) 0.0111(16)
C11 0.051(2) 0.064(2) 0.059(3) 0.005(2) 0.0325(19) 0.0163(18)
C12 0.054(2) 0.058(2) 0.047(2) -0.0042(18) 0.0239(18) 0.0091(17)
C13 0.0379(16) 0.0506(19) 0.0352(18) 0.0019(15) 0.0140(14) 0.0066(14)
C14 0.0480(19) 0.0421(18) 0.043(2) 0.0081(15) 0.0075(16) -0.0018(15)
C15 0.059(2) 0.068(3) 0.055(3) 0.021(2) 0.022(2) 0.001(2)
C16 0.090(4) 0.084(3) 0.059(3) 0.028(3) 0.028(3) 0.002(3)
C17 0.106(4) 0.065(3) 0.058(3) 0.028(2) 0.016(3) 0.008(3)
C18 0.081(3) 0.063(3) 0.074(3) 0.022(3) -0.001(3) 0.025(2)
C19 0.066(2) 0.055(2) 0.052(2) 0.0170(19) 0.014(2) 0.0183(19)
C20 0.057(2) 0.0380(17) 0.0354(18) 0.0021(14) 0.0052(16) 0.0121(15)
C21 0.087(3) 0.046(2) 0.058(3) -0.007(2) 0.008(2) 0.005(2)
C22 0.116(5) 0.057(3) 0.062(3) -0.015(2) 0.008(3) 0.016(3)
C23 0.142(6) 0.062(3) 0.055(3) -0.011(2) 0.019(3) 0.043(3)
C24 0.104(4) 0.071(3) 0.067(3) 0.003(3) 0.044(3) 0.030(3)
C25 0.074(3) 0.052(2) 0.060(3) -0.006(2) 0.030(2) 0.012(2)
C26 0.0290(13) 0.0395(15) 0.0237(14) 0.0039(12) 0.0095(11) 0.0043(11)
C27 0.0339(14) 0.0403(16) 0.0247(15) 0.0043(12) 0.0048(12) -0.0023(12)
C28 0.0489(19) 0.052(2) 0.0341(18) 0.0088(15) 0.0167(15) 0.0058(15)
C29 0.070(3) 0.075(3) 0.036(2) 0.0176(19) 0.0246(19) 0.004(2)
C30 0.072(3) 0.072(3) 0.040(2) 0.031(2) 0.0145(19) 0.016(2)
C31 0.054(2) 0.062(2) 0.043(2) 0.0209(18) 0.0100(17) 0.0177(18)
C32 0.0370(16) 0.054(2) 0.0265(16) 0.0067(14) 0.0052(13) 0.0058(14)
C33 0.074(3) 0.072(3) 0.056(3) 0.022(2) 0.041(2) 0.025(2)
C34 0.059(3) 0.136(5) 0.090(4) 0.017(4) 0.021(3) 0.030(3)
C35 0.102(5) 0.122(5) 0.085(4) -0.003(4) 0.043(4) 0.030(4)
C36 0.0384(16) 0.058(2) 0.0341(18) 0.0114(15) 0.0107(14) 0.0140(15)
C37 0.045(2) 0.074(3) 0.052(2) 0.010(2) 0.0212(18) 0.0045(18)
C38 0.061(2) 0.072(3) 0.060(3) 0.017(2) 0.026(2) 0.030(2)
C39 0.073(3) 0.053(2) 0.047(2) -0.0123(19) 0.008(2) 0.009(2)
C40 0.105(4) 0.072(3) 0.059(3) -0.006(2) 0.023(3) 0.038(3)
C41 0.099(4) 0.102(4) 0.081(4) -0.006(3) 0.005(3) 0.061(4)
C42 0.076(3) 0.085(3) 0.067(3) -0.019(3) -0.014(3) 0.046(3)
C43 0.071(3) 0.087(3) 0.075(3) 0.021(3) 0.025(3) -0.029(3)
C44 0.086(4) 0.099(4) 0.111(5) 0.055(4) 0.058(4) 0.015(3)
C45 0.133(6) 0.175(7) 0.064(4) 0.043(4) 0.040(4) -0.044(5)
C46 0.121(5) 0.180(7) 0.085(5) 0.092(5) -0.030(4) -0.066(5)

loop_
_atom_type_symbol
_atom_type_description
_atom_type_scat_dispersion_real
_atom_type_scat_dispersion_imag
_atom_type_scat_source
C C 0.0033 0.0016 'International Tables Vol C Tables 4.2.6.8 and 6.1.1.4'
H H 0.0000 0.0000 'International Tables Vol C Tables 4.2.6.8 and 6.1.1.4'
N N 0.0061 0.0033 'International Tables Vol C Tables 4.2.6.8 and 6.1.1.4'
O O 0.0106 0.0060 'International Tables Vol C Tables 4.2.6.8 and 6.1.1.4'
P P 0.1023 0.0942 'International Tables Vol C Tables 4.2.6.8 and 6.1.1.4'
Cl Cl 0.1484 0.1585 'International Tables Vol C Tables 4.2.6.8 and 6.1.1.4'
Cr Cr 0.3209 0.6236 'International Tables Vol C Tables 4.2.6.8 and 6.1.1.4'

loop_
_geom_angle_atom_site_label_1
_geom_angle_atom_site_label_2
_geom_angle_atom_site_label_3
_geom_angle
O1 Cr1 O3 90.25(10)
O1 Cr1 O2 87.40(9)
O3 Cr1 O2 84.55(11)
O1 Cr1 Cl2 173.54(7)
O3 Cr1 Cl2 95.68(8)
O2 Cr1 Cl2 90.61(7)
O1 Cr1 Cl1 90.41(7)
O3 Cr1 Cl1 90.52(9)
O2 Cr1 Cl1 174.60(8)
Cl2 Cr1 Cl1 92.09(4)
O1 Cr1 P1 77.17(7)
O3 Cr1 P1 167.28(8)
O2 Cr1 P1 92.88(7)
Cl2 Cr1 P1 96.81(4)
Cl1 Cr1 P1 91.44(3)
C2 P1 C8 107.38(15)
C2 P1 C1 110.67(15)
C8 P1 C1 110.03(14)
C2 P1 Cr1 120.59(11)
C8 P1 Cr1 112.20(11)
C1 P1 Cr1 95.29(10)
C20 P2 C14 99.77(17)
C20 P2 C1 101.94(16)
C14 P2 C1 102.72(15)
C26 N1 C27 117.4(3)
C26 O1 Cr1 126.12(19)
C42 O2 C39 107.6(3)
C42 O2 Cr1 124.0(2)
C39 O2 Cr1 125.8(2)
C46 O3 C43 108.2(4)
C46 O3 Cr1 123.9(3)
C43 O3 Cr1 123.8(3)
C26 C1 P1 105.2(2)
C26 C1 P2 109.9(2)
P1 C1 P2 125.40(17)
C3 C2 C7 119.5(3)
C3 C2 P1 122.0(3)
C7 C2 P1 118.3(3)
C2 C3 C4 119.6(4)
C5 C4 C3 120.1(4)
C6 C5 C4 120.5(4)
C5 C6 C7 120.6(4)
C6 C7 C2 119.6(4)
C9 C8 C13 119.5(3)
C9 C8 P1 122.5(2)
C13 C8 P1 117.6(2)
C10 C9 C8 120.4(3)
C11 C10 C9 120.0(3)
C12 C11 C10 119.5(3)
C13 C12 C11 121.4(4)
C12 C13 C8 119.2(3)
C19 C14 C15 117.7(4)
C19 C14 P2 125.5(3)
C15 C14 P2 116.8(3)
C16 C15 C14 120.6(5)
C15 C16 C17 120.9(5)
C18 C17 C16 119.8(5)
C17 C18 C19 119.4(5)
C18 C19 C14 121.5(5)
C21 C20 C25 117.3(4)
C21 C20 P2 116.4(4)
C25 C20 P2 126.2(3)
C22 C21 C20 122.5(6)
C21 C22 C23 119.3(5)
C24 C23 C22 120.5(5)
C23 C24 C25 119.7(6)
C20 C25 C24 120.7(4)
N1 C26 O1 124.5(3)
N1 C26 C1 118.3(3)
O1 C26 C1 117.3(3)
C28 C27 C32 120.9(3)
C28 C27 N1 118.9(3)
C32 C27 N1 120.2(3)
C29 C28 C27 118.3(3)
C29 C28 C33 121.3(3)
C27 C28 C33 120.3(3)
C30 C29 C28 121.5(4)
C31 C30 C29 119.6(4)
C30 C31 C32 121.1(4)
C27 C32 C31 118.3(3)
C27 C32 C36 120.5(3)
C31 C32 C36 121.2(3)
C34 C33 C35 109.8(5)
C34 C33 C28 111.9(4)
C35 C33 C28 111.6(4)
C38 C36 C32 114.4(3)
C38 C36 C37 110.7(3)
C32 C36 C37 110.2(3)
O2 C39 C40 104.9(4)
C39 C40 C41 104.0(4)
C42 C41 C40 106.1(4)
C41 C42 O2 109.4(4)
O3 C43 C44 106.8(4)
C45 C44 C43 105.9(4)
C46 C45 C44 108.9(5)
C45 C46 O3 110.1(5)
C50 O4 C47 116.1(12)
O4 C47 C48 109.4(11)
C49 C48 C47 107.3(11)
C48 C49 C50 99.3(10)
O4 C50 C49 101.0(11)
C54 O5 C51 111.9(13)
O5 C51 C52 110.5(13)
C53 C52 C51 106.0(14)
C52 C53 C54 99.5(13)
O5 C54 C53 107.1(12)
C58 O6 C55 114.0(14)
O6 C55 C56 110.3(12)
C57 C56 C55 104.1(14)
C56 C57 C58 98.8(14)
O6 C58 C57 100.0(14)

loop_
_geom_bond_atom_site_label_1
_geom_bond_atom_site_label_2
_geom_bond_distance
Cr1 O1 1.939(2)
Cr1 O3 2.077(3)
Cr1 O2 2.074(2)
Cr1 Cl2 2.2980(10)
Cr1 Cl1 2.3016(10)
Cr1 P1 2.4334(9)
P1 C2 1.810(3)
P1 C8 1.812(3)
P1 C1 1.844(3)
P2 C20 1.837(4)
P2 C14 1.837(4)
P2 C1 1.870(3)
N1 C26 1.280(4)
N1 C27 1.424(4)
O1 C26 1.311(4)
O2 C42 1.441(5)
O2 C39 1.462(4)
O3 C46 1.427(6)
O3 C43 1.446(5)
C1 C26 1.539(4)
C2 C3 1.378(5)
C2 C7 1.397(5)
C3 C4 1.408(5)
C4 C5 1.360(7)
C5 C6 1.368(7)
C6 C7 1.386(6)
C8 C9 1.389(4)
C8 C13 1.397(5)
C9 C10 1.391(5)
C10 C11 1.381(6)
C11 C12 1.379(6)
C12 C13 1.385(5)
C14 C19 1.397(6)
C14 C15 1.395(6)
C15 C16 1.385(7)
C16 C17 1.354(8)
C17 C18 1.404(8)
C18 C19 1.370(7)
C20 C21 1.382(6)
C20 C25 1.396(6)
C21 C22 1.381(7)
C22 C23 1.378(10)
C23 C24 1.368(8)
C24 C25 1.409(6)
C27 C28 1.395(5)
C27 C32 1.398(5)
C28 C29 1.402(6)
C28 C33 1.523(6)
C29 C30 1.367(6)
C30 C31 1.378(6)
C31 C32 1.404(5)
C32 C36 1.530(5)
C33 C34 1.481(7)
C33 C35 1.531(8)
C36 C38 1.510(5)
C36 C37 1.518(6)
C39 C40 1.490(7)
C40 C41 1.498(8)
C41 C42 1.415(7)
C43 C44 1.493(8)
C44 C45 1.461(9)
C45 C46 1.396(8)
O4 C50 1.287(14)
O4 C47 1.267(13)
C47 C48 1.474(15)
C48 C49 1.374(15)
C49 C50 1.694(17)
O5 C54 1.308(15)
O5 C51 1.295(14)
C51 C52 1.529(17)
C52 C53 1.376(18)
C53 C54 1.668(18)
O6 C58 1.284(17)
O6 C55 1.289(14)
C55 C56 1.479(16)
C56 C57 1.381(18)
C57 C58 1.70(2)

loop_
_geom_torsion_atom_site_label_1
_geom_torsion_atom_site_label_2
_geom_torsion_atom_site_label_3
_geom_torsion_atom_site_label_4
_geom_torsion
O1 Cr1 P1 C2 -152.19(14)
O3 Cr1 P1 C2 -160.9(4)
O2 Cr1 P1 C2 121.14(15)
Cl2 Cr1 P1 C2 30.18(13)
Cl1 Cr1 P1 C2 -62.10(13)
O1 Cr1 P1 C8 79.79(13)
O3 Cr1 P1 C8 71.1(4)
O2 Cr1 P1 C8 -6.88(13)
Cl2 Cr1 P1 C8 -97.84(12)
Cl1 Cr1 P1 C8 169.88(11)
O1 Cr1 P1 C1 -34.37(11)
O3 Cr1 P1 C1 -43.1(4)
O2 Cr1 P1 C1 -121.05(11)
Cl2 Cr1 P1 C1 148.00(10)
Cl1 Cr1 P1 C1 55.72(10)
O3 Cr1 O1 C26 -148.9(2)
O2 Cr1 O1 C26 126.6(2)
Cl2 Cr1 O1 C26 54.5(7)
Cl1 Cr1 O1 C26 -58.4(2)
P1 Cr1 O1 C26 33.0(2)
O1 Cr1 O2 C42 10.6(4)
O3 Cr1 O2 C42 -79.9(4)
Cl2 Cr1 O2 C42 -175.5(4)
Cl1 Cr1 O2 C42 -55.5(9)
P1 Cr1 O2 C42 87.6(4)
O1 Cr1 O2 C39 170.1(3)
O3 Cr1 O2 C39 79.6(3)
Cl2 Cr1 O2 C39 -16.0(3)
Cl1 Cr1 O2 C39 104.0(8)
P1 Cr1 O2 C39 -112.9(3)
O1 Cr1 O3 C46 4.1(6)
O2 Cr1 O3 C46 91.5(6)
Cl2 Cr1 O3 C46 -178.5(6)
Cl1 Cr1 O3 C46 -86.3(6)
P1 Cr1 O3 C46 12.6(8)
O1 Cr1 O3 C43 158.7(4)
O2 Cr1 O3 C43 -113.9(4)
Cl2 Cr1 O3 C43 -23.9(4)
Cl1 Cr1 O3 C43 68.3(4)
P1 Cr1 O3 C43 167.2(4)
C2 P1 C1 C26 163.09(19)
C8 P1 C1 C26 -78.4(2)
Cr1 P1 C1 C26 37.55(18)
C2 P1 C1 P2 -68.1(2)
C8 P1 C1 P2 50.4(2)
Cr1 P1 C1 P2 166.33(17)
C20 P2 C1 C26 -84.1(2)
C14 P2 C1 C26 172.9(2)
C20 P2 C1 P1 149.1(2)
C14 P2 C1 P1 46.1(2)
C8 P1 C2 C3 -10.7(4)
C1 P1 C2 C3 109.4(3)
Cr1 P1 C2 C3 -140.9(3)
C8 P1 C2 C7 165.3(3)
C1 P1 C2 C7 -74.6(3)
Cr1 P1 C2 C7 35.1(3)
C7 C2 C3 C4 1.5(6)
P1 C2 C3 C4 177.4(3)
C2 C3 C4 C5 0.0(7)
C3 C4 C5 C6 -0.5(8)
C4 C5 C6 C7 -0.7(8)
C5 C6 C7 C2 2.2(7)
C3 C2 C7 C6 -2.6(6)
P1 C2 C7 C6 -178.7(4)
C2 P1 C8 C9 124.4(3)
C1 P1 C8 C9 3.9(3)
Cr1 P1 C8 C9 -100.9(3)
C2 P1 C8 C13 -62.7(3)
C1 P1 C8 C13 176.8(3)
Cr1 P1 C8 C13 72.0(3)
C13 C8 C9 C10 0.0(5)
P1 C8 C9 C10 172.8(3)
C8 C9 C10 C11 -0.1(6)
C9 C10 C11 C12 0.5(7)
C10 C11 C12 C13 -0.9(7)
C11 C12 C13 C8 0.9(6)
C9 C8 C13 C12 -0.4(5)
P1 C8 C13 C12 -173.5(3)
C20 P2 C14 C19 -33.7(4)
C1 P2 C14 C19 71.0(4)
C20 P2 C14 C15 143.8(3)
C1 P2 C14 C15 -111.5(3)
C19 C14 C15 C16 1.0(6)
P2 C14 C15 C16 -176.7(4)
C14 C15 C16 C17 0.2(8)
C15 C16 C17 C18 -0.6(8)
C16 C17 C18 C19 -0.3(8)
C17 C18 C19 C14 1.5(7)
C15 C14 C19 C18 -1.9(6)
P2 C14 C19 C18 175.6(4)
C14 P2 C20 C21 -81.4(3)
C1 P2 C20 C21 173.2(3)
C14 P2 C20 C25 102.6(4)
C1 P2 C20 C25 -2.8(4)
C25 C20 C21 C22 -1.5(7)
P2 C20 C21 C22 -177.9(4)
C20 C21 C22 C23 0.8(9)
C21 C22 C23 C24 -0.1(9)
C22 C23 C24 C25 0.1(9)
C21 C20 C25 C24 1.6(7)
P2 C20 C25 C24 177.5(4)
C23 C24 C25 C20 -0.9(8)
C27 N1 C26 O1 -2.5(4)
C27 N1 C26 C1 177.3(3)
Cr1 O1 C26 N1 165.8(2)
Cr1 O1 C26 C1 -14.0(4)
P1 C1 C26 N1 157.1(2)
P2 C1 C26 N1 19.6(3)
P1 C1 C26 O1 -23.1(3)
P2 C1 C26 O1 -160.5(2)
C26 N1 C27 C28 -100.9(4)
C26 N1 C27 C32 82.1(4)
C32 C27 C28 C29 -4.3(5)
N1 C27 C28 C29 178.8(3)
C32 C27 C28 C33 174.6(3)
N1 C27 C28 C33 -2.4(5)
C27 C28 C29 C30 0.1(6)
C33 C28 C29 C30 -178.8(4)
C28 C29 C30 C31 3.0(7)
C29 C30 C31 C32 -1.9(7)
C28 C27 C32 C31 5.4(5)
N1 C27 C32 C31 -177.7(3)
C28 C27 C32 C36 -173.2(3)
N1 C27 C32 C36 3.7(5)
C30 C31 C32 C27 -2.3(6)
C30 C31 C32 C36 176.3(4)
C29 C28 C33 C34 -79.5(6)
C27 C28 C33 C34 101.6(5)
C29 C28 C33 C35 44.0(6)
C27 C28 C33 C35 -134.9(5)
C27 C32 C36 C38 -165.1(3)
C31 C32 C36 C38 16.4(5)
C27 C32 C36 C37 69.4(4)
C31 C32 C36 C37 -109.1(4)
C42 O2 C39 C40 -19.1(6)
Cr1 O2 C39 C40 178.6(3)
O2 C39 C40 C41 27.5(6)
C39 C40 C41 C42 -26.4(8)
C40 C41 C42 O2 15.1(8)
C39 O2 C42 C41 2.6(7)
Cr1 O2 C42 C41 165.2(5)
C46 O3 C43 C44 -2.7(8)
Cr1 O3 C43 C44 -160.7(4)
O3 C43 C44 C45 2.7(8)
C43 C44 C45 C46 -1.8(10)
C44 C45 C46 O3 0.2(12)
C43 O3 C46 C45 1.6(10)
Cr1 O3 C46 C45 159.6(6)
C50 O4 C47 C48 10.7(19)
O4 C47 C48 C49 9.8(18)
C47 C48 C49 C50 -19.9(15)
C47 O4 C50 C49 -22.2(17)
C48 C49 C50 O4 25.5(15)
C54 O5 C51 C52 -6(2)
O5 C51 C52 C53 20(3)
C51 C52 C53 C54 -21(2)
C51 O5 C54 C53 -8(2)
C52 C53 C54 O5 19(2)
C58 O6 C55 C56 -10(2)
O6 C55 C56 C57 -17(2)
C55 C56 C57 C58 29(2)
C55 O6 C58 C57 27(2)
C56 C57 C58 O6 -35(2)
